data_4086271
loop_
_publ_author_name
'Martin, Justin R.'
'Lucius, Aaron L.'
'Gray, Gary M.'

_publ_section_title
;
 Metallathiacrown Ethers: Synthesis and Characterization of
 Transition-Metal Complexes Containing \a,\w-Bis(phosphite)-Polythioether
 Ligands and an Evaluation of Their Soft Metal Binding Capabilities
;
_journal_issue 18
_journal_name_full Organometallics
_journal_page_first 4605
_journal_paper_doi 10.1021/acs.organomet.5b00693
_journal_volume 34
_journal_year 2015
_chemical_formula_sum 'C36 H30 Mo O10 P2 S3'
_chemical_formula_weight 876.66
_chemical_name_systematic
;
 ?
;
_space_group_crystal_system monoclinic
_space_group_IT_number 14
_space_group_name_Hall '-P 2ybc'
_space_group_name_H-M_alt 'P 1 21/c 1'
_symmetry_space_group_name_Hall '-P 2ybc'
_symmetry_space_group_name_H-M 'P 1 21/c 1'
_atom_sites_solution_hydrogens geom
_audit_creation_method SHELXL-2013
_cell_angle_alpha 90
_cell_angle_beta 106.4190(10)
_cell_angle_gamma 90
_cell_formula_units_Z 4
_cell_length_a 15.7709(3)
_cell_length_b 12.5117(3)
_cell_length_c 20.0818(4)
_cell_measurement_reflns_used 7062
_cell_measurement_temperature 173(2)
_cell_measurement_theta_max 70.50
_cell_measurement_theta_min 4.21
_cell_volume 3800.96(14)
_computing_cell_refinement 'SAINT (Bruker AXS, 2012)'
_computing_data_collection 'APEX2 (Version 2012.10-0)'
_computing_data_reduction 'SADABS V2012/1 (Bruker AXS)'
_computing_structure_refinement 'SHELXL-2013 (Sheldrick, 2013)'
_computing_structure_solution 'SHELXTL-97 (Sheldrick, 2008)'
_diffrn_ambient_temperature 173(2)
_diffrn_measured_fraction_theta_full 0.994
_diffrn_measured_fraction_theta_max 0.969
_diffrn_measurement_device_type 'Bruker SMART BREEZE CCD'
_diffrn_measurement_method 'omega and phi scans'
_diffrn_radiation_type CuK\a
_diffrn_radiation_wavelength 1.54178
_diffrn_reflns_av_R_equivalents 0.0333
_diffrn_reflns_av_unetI/netI 0.0278
_diffrn_reflns_laue_measured_fraction_full 0.994
_diffrn_reflns_laue_measured_fraction_max 0.969
_diffrn_reflns_limit_h_max 18
_diffrn_reflns_limit_h_min -19
_diffrn_reflns_limit_k_max 15
_diffrn_reflns_limit_k_min -15
_diffrn_reflns_limit_l_max 23
_diffrn_reflns_limit_l_min -24
_diffrn_reflns_number 29736
_diffrn_reflns_point_group_measured_fraction_full 0.994
_diffrn_reflns_point_group_measured_fraction_max 0.969
_diffrn_reflns_theta_full 67.679
_diffrn_reflns_theta_max 70.504
_diffrn_reflns_theta_min 4.213
_diffrn_source 'fine-focused sealed tube'
_exptl_absorpt_coefficient_mu 5.637
_exptl_absorpt_correction_T_max 0.41591
_exptl_absorpt_correction_T_min 0.19972
_exptl_absorpt_process_details 'SADABS 2013'
_exptl_crystal_colour colorless
_exptl_crystal_density_diffrn 1.532
_exptl_crystal_density_meas ?
_exptl_crystal_description cut
_exptl_crystal_F_000 1784
_exptl_crystal_size_max 0.472
_exptl_crystal_size_mid 0.315
_exptl_crystal_size_min 0.278
_refine_diff_density_max 0.701
_refine_diff_density_min -0.695
_refine_diff_density_rms 0.074
_refine_ls_extinction_method none
_refine_ls_goodness_of_fit_ref 1.079
_refine_ls_hydrogen_treatment constr
_refine_ls_matrix_type full
_refine_ls_number_parameters 469
_refine_ls_number_reflns 7062
_refine_ls_number_restraints 0
_refine_ls_restrained_S_all 1.079
_refine_ls_R_factor_all 0.0351
_refine_ls_R_factor_gt 0.0344
_refine_ls_shift/su_max 0.051
_refine_ls_shift/su_mean 0.002
_refine_ls_structure_factor_coef Fsqd
_refine_ls_weighting_details 'w=1/[\s^2^(Fo^2^)+(0.0423P)^2^+4.1989P] where P=(Fo^2^+2Fc^2^)/3'
_refine_ls_weighting_scheme calc
_refine_ls_wR_factor_gt 0.0905
_refine_ls_wR_factor_ref 0.0911
_reflns_Friedel_coverage 0.000
_reflns_number_gt 6876
_reflns_number_total 7062
_reflns_threshold_expression 'I > 2\s(I)'
_cod_data_source_file om5b00693_si_002.cif
_cod_data_source_block jrmi4111c
_cod_depositor_comments
;
The following automatic conversions were performed:

'_exptl_crystal_density_meas' value 'not measured' was changed to '?'
- the value is perceived as not measured.

Automatic conversion script
Id: cif_fix_values 3271 2015-04-21 07:52:19Z andrius 
;
_cod_database_code 4086271
_shelx_space_group_comment
;
The symmetry employed for this shelxl refinement is uniquely defined
by the following loop, which should always be used as a source of
symmetry information in preference to the above space-group names.
They are only intended as comments.
;
_shelx_estimated_absorpt_t_min 0.176
_shelx_estimated_absorpt_t_max 0.303
_shelxl_version_number 2013-4

loop_
_space_group_symop_operation_xyz
'x, y, z'
'-x, y+1/2, -z+1/2'
'-x, -y, -z'
'x, -y-1/2, z-1/2'

loop_
_atom_site_label
_atom_site_type_symbol
_atom_site_fract_x
_atom_site_fract_y
_atom_site_fract_z
_atom_site_U_iso_or_equiv
_atom_site_adp_type
_atom_site_occupancy
_atom_site_site_symmetry_order
_atom_site_calc_flag
_atom_site_refinement_flags_posn
_atom_site_refinement_flags_adp
C1 C 0.6455(2) 0.7584(2) 0.71433(15) 0.0392(6) Uani 1 1 d . .
C2 C 0.60873(17) 0.9748(2) 0.74394(14) 0.0332(5) Uani 1 1 d . .
C3 C 0.57299(19) 0.9008(2) 0.60341(16) 0.0387(6) Uani 1 1 d . .
C4 C 0.7934(2) 0.9105(2) 0.76923(15) 0.0364(6) Uani 1 1 d . .
C29 C 0.82822(19) 1.1635(2) 0.58154(16) 0.0375(6) Uani 1 1 d . .
H14 H 0.8727 1.1970 0.6210 0.045 Uiso 1 1 calc R U
H13 H 0.7844 1.2183 0.5587 0.045 Uiso 1 1 calc R U
C30 C 0.87198(19) 1.1156(2) 0.53055(15) 0.0360(6) Uani 1 1 d . .
H6A H 0.8261 1.0825 0.4919 0.043 Uiso 1 1 calc R U
H6B H 0.9130 1.0584 0.5540 0.043 Uiso 1 1 calc R U
C31 C 1.03355(19) 1.2233(2) 0.56616(16) 0.0428(7) Uani 1 1 d . .
H15 H 1.0622 1.2928 0.5629 0.051 Uiso 1 1 calc R U
H16 H 1.0190 1.2216 0.6110 0.051 Uiso 1 1 calc R U
C32 C 1.09780(19) 1.1335(3) 0.56470(15) 0.0438(7) Uani 1 1 d . .
H4 H 1.1180 1.1410 0.5225 0.053 Uiso 1 1 calc R U
H3 H 1.0665 1.0643 0.5616 0.053 Uiso 1 1 calc R U
C33 C 1.1449(2) 1.0699(3) 0.70226(17) 0.0528(8) Uani 1 1 d . .
H18 H 1.1843 1.0808 0.7498 0.063 Uiso 1 1 calc R U
H17 H 1.0874 1.1041 0.6995 0.063 Uiso 1 1 calc R U
C34 C 1.1313(2) 0.9520(3) 0.68830(19) 0.0563(8) Uani 1 1 d . .
H1 H 1.1894 0.9167 0.6958 0.068 Uiso 1 1 calc R U
H2 H 1.0972 0.9409 0.6392 0.068 Uiso 1 1 calc R U
C35 C 1.0272(2) 0.7767(3) 0.69248(17) 0.0471(7) Uani 1 1 d . .
H19 H 1.0733 0.7472 0.6730 0.057 Uiso 1 1 calc R U
H20 H 1.0124 0.7210 0.7223 0.057 Uiso 1 1 calc R U
C36 C 0.94622(19) 0.8007(3) 0.63383(16) 0.0465(7) Uani 1 1 d . .
H22 H 0.9569 0.8633 0.6071 0.056 Uiso 1 1 calc R U
H21 H 0.9312 0.7387 0.6020 0.056 Uiso 1 1 calc R U
C5 C 0.72957(16) 1.2096(2) 0.75449(14) 0.0329(5) Uani 1 1 d . .
C15 C 0.75237(19) 1.1765(2) 0.82295(15) 0.0413(6) Uani 1 1 d . .
H12 H 0.7948 1.1213 0.8383 0.050 Uiso 1 1 calc R U
C13 C 0.7131(2) 1.2239(3) 0.86900(17) 0.0530(8) Uani 1 1 d . .
H11 H 0.7279 1.2011 0.9160 0.064 Uiso 1 1 calc R U
C11 C 0.6522(2) 1.3049(3) 0.84598(19) 0.0629(10) Uani 1 1 d . .
H10 H 0.6257 1.3383 0.8776 0.075 Uiso 1 1 calc R U
C9 C 0.6295(2) 1.3377(3) 0.77755(18) 0.0541(8) Uani 1 1 d . .
H5 H 0.5870 1.3929 0.7626 0.065 Uiso 1 1 calc R U
C7 C 0.66808(17) 1.2908(2) 0.72969(15) 0.0379(6) Uani 1 1 d . .
C8 C 0.64633(17) 1.3287(2) 0.65744(16) 0.0380(6) Uani 1 1 d . .
C10 C 0.6343(2) 1.4380(3) 0.6415(2) 0.0531(8) Uani 1 1 d . .
H7 H 0.6417 1.4880 0.6783 0.064 Uiso 1 1 calc R U
C12 C 0.6124(2) 1.4747(3) 0.5748(2) 0.0612(10) Uani 1 1 d . .
H6 H 0.6050 1.5492 0.5659 0.073 Uiso 1 1 calc R U
C14 C 0.6009(2) 1.4038(3) 0.5200(2) 0.0556(9) Uani 1 1 d . .
H8 H 0.5856 1.4294 0.4736 0.067 Uiso 1 1 calc R U
C16 C 0.61185(19) 1.2951(2) 0.53328(17) 0.0440(7) Uani 1 1 d . .
H9 H 0.6041 1.2457 0.4961 0.053 Uiso 1 1 calc R U
C6 C 0.63418(17) 1.2595(2) 0.60115(15) 0.0341(6) Uani 1 1 d . .
C18 C 0.70244(17) 0.8246(2) 0.49085(13) 0.0346(6) Uani 1 1 d . .
C28 C 0.6473(2) 0.9059(3) 0.45842(16) 0.0470(7) Uani 1 1 d . .
H28 H 0.6544 0.9761 0.4772 0.056 Uiso 1 1 calc R U
C26 C 0.5816(2) 0.8840(4) 0.39826(18) 0.0632(10) Uani 1 1 d . .
H27 H 0.5437 0.9397 0.3751 0.076 Uiso 1 1 calc R U
C24 C 0.5706(2) 0.7830(4) 0.37180(18) 0.0674(12) Uani 1 1 d . .
H26 H 0.5250 0.7687 0.3304 0.081 Uiso 1 1 calc R U
C22 C 0.6251(2) 0.7013(3) 0.40480(18) 0.0602(10) Uani 1 1 d . .
H25 H 0.6160 0.6310 0.3863 0.072 Uiso 1 1 calc R U
C20 C 0.69417(19) 0.7206(3) 0.46558(14) 0.0413(7) Uani 1 1 d . .
C19 C 0.7576(2) 0.6374(2) 0.49952(16) 0.0455(7) Uani 1 1 d . .
C21 C 0.7937(3) 0.5675(3) 0.45990(19) 0.0582(9) Uani 1 1 d . .
H23 H 0.7762 0.5739 0.4108 0.070 Uiso 1 1 calc R U
C23 C 0.8529(3) 0.4911(3) 0.4904(2) 0.0757(13) Uani 1 1 d . .
H24 H 0.8761 0.4446 0.4625 0.091 Uiso 1 1 calc R U
C25 C 0.8796(4) 0.4804(3) 0.5615(2) 0.0875(16) Uani 1 1 d . .
H34 H 0.9212 0.4267 0.5824 0.105 Uiso 1 1 calc R U
C27 C 0.8461(3) 0.5475(3) 0.6025(2) 0.0731(13) Uani 1 1 d . .
H35 H 0.8640 0.5402 0.6516 0.088 Uiso 1 1 calc R U
C17 C 0.7864(2) 0.6254(2) 0.57102(17) 0.0474(8) Uani 1 1 d . .
Mo Mo 0.68100(2) 0.90439(2) 0.68771(2) 0.02690(8) Uani 1 1 d . .
O1 O 0.62339(17) 0.67580(17) 0.72649(13) 0.0552(6) Uani 1 1 d . .
O2 O 0.56635(14) 1.01158(17) 0.77556(11) 0.0470(5) Uani 1 1 d . .
O3 O 0.51098(15) 0.8986(2) 0.55726(13) 0.0586(6) Uani 1 1 d . .
O4 O 0.85750(15) 0.9173(2) 0.81281(11) 0.0523(6) Uani 1 1 d . .
O5 O 0.77337(11) 1.16435(14) 0.70998(9) 0.0305(4) Uani 1 1 d . .
O6 O 0.63598(12) 1.14854(14) 0.61144(9) 0.0339(4) Uani 1 1 d . .
O9 O 0.78543(13) 1.07484(14) 0.60507(10) 0.0371(4) Uani 1 1 d . .
O7 O 0.75008(15) 0.68912(15) 0.61351(10) 0.0430(5) Uani 1 1 d . .
O8 O 0.77448(11) 0.84945(14) 0.54791(9) 0.0297(4) Uani 1 1 d . .
O10 O 0.87438(13) 0.82297(18) 0.66378(10) 0.0442(5) Uani 1 1 d . .
P1 P 0.72020(4) 1.07818(5) 0.65231(3) 0.02733(14) Uani 1 1 d . .
P2 P 0.77214(4) 0.81533(5) 0.62538(3) 0.02960(14) Uani 1 1 d . .
S1 S 0.93248(5) 1.21262(6) 0.49567(4) 0.03871(16) Uani 1 1 d . .
S2 S 1.19324(5) 1.13184(8) 0.64011(4) 0.0518(2) Uani 1 1 d . .
S3 S 1.07180(6) 0.89037(8) 0.74527(5) 0.0577(2) Uani 1 1 d . .

loop_
_atom_site_aniso_label
_atom_site_aniso_U_11
_atom_site_aniso_U_22
_atom_site_aniso_U_33
_atom_site_aniso_U_23
_atom_site_aniso_U_13
_atom_site_aniso_U_12
C1 0.0497(16) 0.0340(15) 0.0399(15) -0.0058(12) 0.0223(13) 0.0007(12)
C2 0.0354(13) 0.0306(13) 0.0353(13) 0.0000(11) 0.0126(11) -0.0017(10)
C3 0.0369(15) 0.0400(15) 0.0420(16) -0.0042(12) 0.0158(13) -0.0056(11)
C4 0.0428(15) 0.0375(14) 0.0314(14) -0.0020(11) 0.0143(13) 0.0051(11)
C29 0.0433(15) 0.0291(13) 0.0484(16) -0.0020(11) 0.0267(13) -0.0043(11)
C30 0.0384(14) 0.0334(13) 0.0411(15) -0.0043(11) 0.0193(12) -0.0043(11)
C31 0.0395(15) 0.0436(16) 0.0467(16) -0.0025(13) 0.0144(13) -0.0052(12)
C32 0.0397(15) 0.0560(18) 0.0376(15) -0.0009(13) 0.0141(12) 0.0008(13)
C33 0.0565(19) 0.061(2) 0.0425(17) 0.0035(15) 0.0166(15) -0.0071(16)
C34 0.057(2) 0.054(2) 0.060(2) 0.0070(16) 0.0209(16) 0.0057(16)
C35 0.0373(15) 0.0480(17) 0.0521(18) 0.0019(14) 0.0064(13) 0.0046(13)
C36 0.0337(14) 0.066(2) 0.0404(16) -0.0099(14) 0.0115(12) 0.0097(13)
C5 0.0283(12) 0.0340(13) 0.0380(14) -0.0131(11) 0.0120(10) -0.0046(10)
C15 0.0376(14) 0.0466(16) 0.0388(15) -0.0116(12) 0.0096(12) -0.0063(12)
C13 0.0502(18) 0.071(2) 0.0401(16) -0.0179(15) 0.0165(14) -0.0092(16)
C11 0.055(2) 0.084(3) 0.056(2) -0.0310(19) 0.0269(17) 0.0024(18)
C9 0.0424(16) 0.061(2) 0.059(2) -0.0241(16) 0.0148(15) 0.0093(14)
C7 0.0299(13) 0.0385(14) 0.0447(16) -0.0159(12) 0.0093(11) -0.0014(11)
C8 0.0270(12) 0.0329(14) 0.0530(17) -0.0063(12) 0.0096(12) 0.0009(10)
C10 0.0417(16) 0.0317(15) 0.080(2) -0.0084(16) 0.0086(16) 0.0042(13)
C12 0.0478(18) 0.0312(16) 0.098(3) 0.0123(18) 0.0101(18) 0.0029(13)
C14 0.0464(18) 0.0490(19) 0.067(2) 0.0241(16) 0.0093(16) 0.0023(14)
C16 0.0405(15) 0.0433(16) 0.0470(17) 0.0049(13) 0.0102(13) -0.0002(12)
C6 0.0293(12) 0.0270(12) 0.0458(15) 0.0013(11) 0.0103(11) -0.0005(10)
C18 0.0302(12) 0.0472(15) 0.0278(12) -0.0008(11) 0.0107(10) -0.0050(11)
C28 0.0392(16) 0.067(2) 0.0365(16) 0.0047(14) 0.0132(13) 0.0099(14)
C26 0.0399(17) 0.112(3) 0.0373(17) 0.0042(19) 0.0097(14) 0.0182(19)
C24 0.0303(15) 0.133(4) 0.0365(17) -0.006(2) 0.0053(13) -0.008(2)
C22 0.056(2) 0.086(3) 0.0451(18) -0.0285(18) 0.0264(16) -0.0338(19)
C20 0.0438(15) 0.0534(17) 0.0324(14) -0.0094(12) 0.0200(12) -0.0147(13)
C19 0.067(2) 0.0342(14) 0.0450(16) -0.0106(12) 0.0313(15) -0.0140(14)
C21 0.099(3) 0.0381(16) 0.0518(19) -0.0126(15) 0.044(2) -0.0070(18)
C23 0.135(4) 0.0417(19) 0.073(3) -0.0080(18) 0.067(3) 0.012(2)
C25 0.157(5) 0.040(2) 0.085(3) 0.0106(19) 0.067(3) 0.040(2)
C27 0.138(4) 0.0389(18) 0.056(2) 0.0121(16) 0.050(2) 0.031(2)
C17 0.079(2) 0.0261(13) 0.0493(17) -0.0026(12) 0.0391(17) 0.0014(14)
Mo 0.03057(12) 0.02475(12) 0.02813(12) -0.00188(7) 0.01278(9) -0.00025(7)
O1 0.0776(16) 0.0314(11) 0.0656(15) -0.0004(10) 0.0347(13) -0.0102(10)
O2 0.0474(11) 0.0513(12) 0.0518(12) -0.0077(10) 0.0296(10) 0.0042(10)
O3 0.0389(12) 0.0790(17) 0.0514(14) -0.0068(12) 0.0023(11) -0.0091(11)
O4 0.0487(13) 0.0685(15) 0.0352(11) -0.0026(10) 0.0044(10) 0.0067(11)
O5 0.0269(8) 0.0313(9) 0.0345(9) -0.0084(7) 0.0109(7) -0.0015(7)
O6 0.0358(9) 0.0265(9) 0.0356(10) -0.0019(7) 0.0037(8) -0.0017(7)
O9 0.0467(11) 0.0290(9) 0.0452(11) -0.0080(8) 0.0287(9) -0.0072(8)
O7 0.0729(14) 0.0264(9) 0.0401(11) -0.0020(8) 0.0329(10) 0.0010(9)
O8 0.0329(9) 0.0293(9) 0.0270(8) -0.0011(7) 0.0090(7) -0.0019(7)
O10 0.0363(10) 0.0664(14) 0.0298(10) -0.0064(9) 0.0093(8) 0.0117(9)
P1 0.0295(3) 0.0253(3) 0.0296(3) -0.0039(2) 0.0122(2) -0.0022(2)
P2 0.0352(3) 0.0285(3) 0.0268(3) -0.0016(2) 0.0116(3) 0.0029(2)
S1 0.0390(3) 0.0407(4) 0.0409(4) 0.0058(3) 0.0186(3) 0.0005(3)
S2 0.0400(4) 0.0677(5) 0.0466(4) 0.0047(4) 0.0105(3) -0.0062(4)
S3 0.0638(5) 0.0614(5) 0.0444(4) -0.0016(4) 0.0093(4) -0.0147(4)

loop_
_atom_type_symbol
_atom_type_description
_atom_type_scat_dispersion_real
_atom_type_scat_dispersion_imag
_atom_type_scat_source
C C 0.0181 0.0091 'International Tables Vol C Tables 4.2.6.8 and 6.1.1.4'
H H 0.0000 0.0000 'International Tables Vol C Tables 4.2.6.8 and 6.1.1.4'
O O 0.0492 0.0322 'International Tables Vol C Tables 4.2.6.8 and 6.1.1.4'
P P 0.2955 0.4335 'International Tables Vol C Tables 4.2.6.8 and 6.1.1.4'
S S 0.3331 0.5567 'International Tables Vol C Tables 4.2.6.8 and 6.1.1.4'
Mo Mo -0.0483 2.7339 'International Tables Vol C Tables 4.2.6.8 and 6.1.1.4'

loop_
_geom_angle_atom_site_label_1
_geom_angle_atom_site_label_2
_geom_angle_atom_site_label_3
_geom_angle
O1 C1 Mo 177.1(3)
O2 C2 Mo 177.8(2)
O3 C3 Mo 178.2(3)
O4 C4 Mo 176.7(3)
O9 C29 C30 105.2(2)
O9 C29 H14 110.7
C30 C29 H14 110.7
O9 C29 H13 110.7
C30 C29 H13 110.7
H14 C29 H13 108.8
C29 C30 S1 112.89(19)
C29 C30 H6A 109.0
S1 C30 H6A 109.0
C29 C30 H6B 109.0
S1 C30 H6B 109.0
H6A C30 H6B 107.8
C32 C31 S1 112.0(2)
C32 C31 H15 109.2
S1 C31 H15 109.2
C32 C31 H16 109.2
S1 C31 H16 109.2
H15 C31 H16 107.9
C31 C32 S2 113.2(2)
C31 C32 H4 108.9
S2 C32 H4 108.9
C31 C32 H3 108.9
S2 C32 H3 108.9
H4 C32 H3 107.7
C34 C33 S2 110.9(3)
C34 C33 H18 109.5
S2 C33 H18 109.5
C34 C33 H17 109.5
S2 C33 H17 109.5
H18 C33 H17 108.0
C33 C34 S3 111.4(3)
C33 C34 H1 109.3
S3 C34 H1 109.3
C33 C34 H2 109.3
S3 C34 H2 109.3
H1 C34 H2 108.0
C36 C35 S3 114.2(2)
C36 C35 H19 108.7
S3 C35 H19 108.7
C36 C35 H20 108.7
S3 C35 H20 108.7
H19 C35 H20 107.6
O10 C36 C35 107.7(2)
O10 C36 H22 110.2
C35 C36 H22 110.2
O10 C36 H21 110.2
C35 C36 H21 110.2
H22 C36 H21 108.5
C15 C5 O5 118.6(2)
C15 C5 C7 122.2(3)
O5 C5 C7 119.1(2)
C5 C15 C13 119.7(3)
C5 C15 H12 120.1
C13 C15 H12 120.1
C11 C13 C15 119.4(3)
C11 C13 H11 120.3
C15 C13 H11 120.3
C9 C11 C13 120.7(3)
C9 C11 H10 119.6
C13 C11 H10 119.6
C11 C9 C7 121.1(3)
C11 C9 H5 119.4
C7 C9 H5 119.4
C5 C7 C9 116.9(3)
C5 C7 C8 122.1(2)
C9 C7 C8 121.0(3)
C6 C8 C10 116.2(3)
C6 C8 C7 122.7(2)
C10 C8 C7 121.1(3)
C12 C10 C8 122.1(3)
C12 C10 H7 118.9
C8 C10 H7 118.9
C10 C12 C14 120.3(3)
C10 C12 H6 119.9
C14 C12 H6 119.9
C12 C14 C16 119.6(3)
C12 C14 H8 120.2
C16 C14 H8 120.2
C6 C16 C14 119.3(3)
C6 C16 H9 120.3
C14 C16 H9 120.3
C16 C6 C8 122.5(3)
C16 C6 O6 117.0(2)
C8 C6 O6 120.2(2)
C28 C18 C20 122.6(3)
C28 C18 O8 118.7(3)
C20 C18 O8 118.5(2)
C18 C28 C26 119.0(3)
C18 C28 H28 120.5
C26 C28 H28 120.5
C24 C26 C28 120.5(4)
C24 C26 H27 119.7
C28 C26 H27 119.7
C26 C24 C22 120.4(3)
C26 C24 H26 119.8
C22 C24 H26 119.8
C24 C22 C20 120.9(3)
C24 C22 H25 119.5
C20 C22 H25 119.5
C18 C20 C22 116.5(3)
C18 C20 C19 120.8(3)
C22 C20 C19 122.6(3)
C17 C19 C21 116.9(3)
C17 C19 C20 122.5(3)
C21 C19 C20 120.6(3)
C23 C21 C19 121.3(3)
C23 C21 H23 119.3
C19 C21 H23 119.3
C21 C23 C25 120.5(3)
C21 C23 H24 119.7
C25 C23 H24 119.7
C23 C25 C27 120.2(4)
C23 C25 H34 119.9
C27 C25 H34 119.9
C17 C27 C25 118.9(4)
C17 C27 H35 120.6
C25 C27 H35 120.6
C27 C17 C19 122.2(3)
C27 C17 O7 117.8(3)
C19 C17 O7 119.8(3)
C2 Mo C1 90.23(11)
C2 Mo C3 90.15(11)
C1 Mo C3 88.35(12)
C2 Mo C4 91.98(11)
C1 Mo C4 93.65(12)
C3 Mo C4 177.07(11)
C2 Mo P1 90.23(8)
C1 Mo P1 178.21(9)
C3 Mo P1 89.91(8)
C4 Mo P1 88.07(8)
C2 Mo P2 177.12(8)
C1 Mo P2 88.28(8)
C3 Mo P2 92.26(8)
C4 Mo P2 85.66(8)
P1 Mo P2 91.33(2)
C5 O5 P1 118.37(15)
C6 O6 P1 126.53(16)
C29 O9 P1 128.13(16)
C17 O7 P2 122.41(18)
C18 O8 P2 119.49(15)
C36 O10 P2 126.43(18)
O9 P1 O6 106.89(11)
O9 P1 O5 98.74(10)
O6 P1 O5 100.66(9)
O9 P1 Mo 114.51(7)
O6 P1 Mo 113.46(7)
O5 P1 Mo 120.53(7)
O10 P2 O7 106.12(12)
O10 P2 O8 98.93(10)
O7 P2 O8 100.22(10)
O10 P2 Mo 113.05(8)
O7 P2 Mo 112.92(8)
O8 P2 Mo 123.41(7)
C30 S1 C31 101.03(14)
C32 S2 C33 99.74(16)
C35 S3 C34 98.52(17)

loop_
_geom_bond_atom_site_label_1
_geom_bond_atom_site_label_2
_geom_bond_distance
C1 O1 1.139(4)
C1 Mo 2.026(3)
C2 O2 1.141(3)
C2 Mo 2.019(3)
C3 O3 1.142(4)
C3 Mo 2.034(3)
C4 O4 1.138(4)
C4 Mo 2.046(3)
C29 O9 1.446(3)
C29 C30 1.511(4)
C29 H14 0.9900
C29 H13 0.9900
C30 S1 1.804(3)
C30 H6A 0.9900
C30 H6B 0.9900
C31 C32 1.519(4)
C31 S1 1.813(3)
C31 H15 0.9900
C31 H16 0.9900
C32 S2 1.809(3)
C32 H4 0.9900
C32 H3 0.9900
C33 C34 1.505(5)
C33 S2 1.811(3)
C33 H18 0.9900
C33 H17 0.9900
C34 S3 1.841(4)
C34 H1 0.9900
C34 H2 0.9900
C35 C36 1.503(4)
C35 S3 1.794(3)
C35 H19 0.9900
C35 H20 0.9900
C36 O10 1.452(3)
C36 H22 0.9900
C36 H21 0.9900
C5 C15 1.383(4)
C5 O5 1.395(3)
C5 C7 1.395(4)
C15 C13 1.383(4)
C15 H12 0.9500
C13 C11 1.383(5)
C13 H11 0.9500
C11 C9 1.381(5)
C11 H10 0.9500
C9 C7 1.403(4)
C9 H5 0.9500
C7 C8 1.472(4)
C8 C6 1.394(4)
C8 C10 1.406(4)
C10 C12 1.365(5)
C10 H7 0.9500
C12 C14 1.385(6)
C12 H6 0.9500
C14 C16 1.387(4)
C14 H8 0.9500
C16 C6 1.382(4)
C16 H9 0.9500
C6 O6 1.402(3)
C18 C28 1.377(4)
C18 C20 1.390(4)
C18 O8 1.402(3)
C28 C26 1.379(5)
C28 H28 0.9500
C26 C24 1.363(6)
C26 H27 0.9500
C24 C22 1.379(6)
C24 H26 0.9500
C22 C20 1.408(4)
C22 H25 0.9500
C20 C19 1.471(5)
C19 C17 1.386(5)
C19 C21 1.406(4)
C21 C23 1.356(6)
C21 H23 0.9500
C23 C25 1.375(6)
C23 H24 0.9500
C25 C27 1.382(5)
C25 H34 0.9500
C27 C17 1.378(5)
C27 H35 0.9500
C17 O7 1.404(3)
Mo P1 2.4215(6)
Mo P2 2.4273(6)
O5 P1 1.6303(17)
O6 P1 1.6114(18)
O9 P1 1.5848(18)
O7 P2 1.6201(19)
O8 P2 1.6237(18)
O10 P2 1.581(2)

loop_
_geom_torsion_atom_site_label_1
_geom_torsion_atom_site_label_2
_geom_torsion_atom_site_label_3
_geom_torsion_atom_site_label_4
_geom_torsion
O9 C29 C30 S1 -178.57(19)
S1 C31 C32 S2 -172.73(16)
S2 C33 C34 S3 -174.14(18)
S3 C35 C36 O10 -69.8(3)
O5 C5 C15 C13 176.8(3)
C7 C5 C15 C13 0.5(4)
C5 C15 C13 C11 -0.7(5)
C15 C13 C11 C9 0.8(6)
C13 C11 C9 C7 -0.7(6)
C15 C5 C7 C9 -0.3(4)
O5 C5 C7 C9 -176.6(3)
C15 C5 C7 C8 177.7(3)
O5 C5 C7 C8 1.4(4)
C11 C9 C7 C5 0.4(5)
C11 C9 C7 C8 -177.6(3)
C5 C7 C8 C6 42.3(4)
C9 C7 C8 C6 -139.7(3)
C5 C7 C8 C10 -139.4(3)
C9 C7 C8 C10 38.6(4)
C6 C8 C10 C12 -0.3(4)
C7 C8 C10 C12 -178.7(3)
C8 C10 C12 C14 0.2(5)
C10 C12 C14 C16 -0.1(5)
C12 C14 C16 C6 0.0(5)
C14 C16 C6 C8 0.0(4)
C14 C16 C6 O6 173.9(3)
C10 C8 C6 C16 0.2(4)
C7 C8 C6 C16 178.5(3)
C10 C8 C6 O6 -173.6(2)
C7 C8 C6 O6 4.8(4)
C20 C18 C28 C26 -0.4(4)
O8 C18 C28 C26 173.7(3)
C18 C28 C26 C24 0.9(5)
C28 C26 C24 C22 -0.1(5)
C26 C24 C22 C20 -1.2(5)
C28 C18 C20 C22 -0.8(4)
O8 C18 C20 C22 -174.9(2)
C28 C18 C20 C19 176.4(3)
O8 C18 C20 C19 2.3(4)
C24 C22 C20 C18 1.6(4)
C24 C22 C20 C19 -175.6(3)
C18 C20 C19 C17 44.0(4)
C22 C20 C19 C17 -139.0(3)
C18 C20 C19 C21 -134.4(3)
C22 C20 C19 C21 42.6(4)
C17 C19 C21 C23 0.9(5)
C20 C19 C21 C23 179.4(3)
C19 C21 C23 C25 -0.3(7)
C21 C23 C25 C27 0.1(8)
C23 C25 C27 C17 -0.5(8)
C25 C27 C17 C19 1.2(7)
C25 C27 C17 O7 176.9(4)
C21 C19 C17 C27 -1.3(5)
C20 C19 C17 C27 -179.7(4)
C21 C19 C17 O7 -177.0(3)
C20 C19 C17 O7 4.6(5)
C15 C5 O5 P1 106.4(2)
C7 C5 O5 P1 -77.2(3)
C16 C6 O6 P1 119.5(2)
C8 C6 O6 P1 -66.4(3)
C30 C29 O9 P1 -172.3(2)
C27 C17 O7 P2 112.1(3)
C19 C17 O7 P2 -72.0(4)
C28 C18 O8 P2 107.4(2)
C20 C18 O8 P2 -78.2(3)
C35 C36 O10 P2 -158.5(2)
C29 O9 P1 O6 60.4(3)
C29 O9 P1 O5 -43.6(2)
C29 O9 P1 Mo -173.0(2)
C6 O6 P1 O9 -71.4(2)
C6 O6 P1 O5 31.3(2)
C6 O6 P1 Mo 161.45(19)
C5 O5 P1 O9 166.26(19)
C5 O5 P1 O6 57.1(2)
C5 O5 P1 Mo -68.43(19)
C36 O10 P2 O7 70.9(3)
C36 O10 P2 O8 -32.5(3)
C36 O10 P2 Mo -164.8(2)
C17 O7 P2 O10 -64.2(3)
C17 O7 P2 O8 38.3(3)
C17 O7 P2 Mo 171.4(2)
C18 O8 P2 O10 161.38(19)
C18 O8 P2 O7 53.1(2)
C18 O8 P2 Mo -73.28(19)
C29 C30 S1 C31 79.6(2)
C32 C31 S1 C30 81.6(2)
C31 C32 S2 C33 78.8(3)
C34 C33 S2 C32 74.5(3)
C36 C35 S3 C34 -79.7(3)
C33 C34 S3 C35 156.5(3)
